data_4306130
loop_
_publ_author_name
'Cai-Feng Wang'
'Zhi-Guo Gu'
'Xiao-Mei Lu'
'Jing-Lin Zuo'
'Xiao-Zeng You'

_publ_contact_author_address
;
   Coordination Chemistry Institute and the State Key Laboratory of 
   Coordination Chemistry, Nanjing University, 
   Nanjing 210093, P. R.China          
;
_publ_contact_author_email zuojl@nju.edu.cn
_publ_contact_author_fax '86 25 83314502'
_publ_contact_author_name 'Prof. Jing-Lin Zuo'
_publ_contact_author_phone '86 25 83593893'
_publ_section_title
;
Ferroelectric Heterobimetallic Clusters with Ferromagnetic Interactions
;
_journal_name_full 'Inorganic Chemistry'
_journal_page_first 7957
_journal_page_last 7959
_journal_paper_doi 10.1021/ic801049e
_journal_volume 47
_journal_year 2008
_chemical_absolute_configuration unk
_chemical_formula_moiety 'C38 H52 B2 Fe2 N22 Ni'
_chemical_formula_sum 'C38 H52 B2 Fe2 N22 Ni'
_chemical_formula_weight 1009.05
_chemical_name_systematic
; 
 ? 
;
_space_group_IT_number 4
_symmetry_cell_setting monoclinic
_symmetry_space_group_name_Hall 'P 2yb'
_symmetry_space_group_name_H-M 'P 1 21 1'
_atom_sites_solution_hydrogens geom
_atom_sites_solution_primary direct
_atom_sites_solution_secondary difmap
_audit_creation_method SHELXL-97
_cell_angle_alpha 90.00
_cell_angle_beta 103.8900(10)
_cell_angle_gamma 90.00
_cell_formula_units_Z 2
_cell_length_a 9.1629(8)
_cell_length_b 27.033(2)
_cell_length_c 9.9552(9)
_cell_measurement_reflns_used 6341
_cell_measurement_temperature 291(2)
_cell_measurement_theta_max 28.00
_cell_measurement_theta_min 2.24
_cell_volume 2393.8(3)
_computing_cell_refinement SMART
_computing_data_collection 'SMART (Bruker, 2000)'
_computing_data_reduction 'SAINT (Bruker, 2000)'
_computing_molecular_graphics SHELXTL
_computing_publication_material SHELXTL
_computing_structure_refinement SHELXTL
_computing_structure_solution 'SHELXTL (Bruker, 2000)'
_diffrn_ambient_temperature 291(2)
_diffrn_measured_fraction_theta_full 0.999
_diffrn_measured_fraction_theta_max 0.999
_diffrn_measurement_device_type 'Bruker Smart Aepex CCD'
_diffrn_measurement_method 'phi and omega scans'
_diffrn_radiation_monochromator graphite
_diffrn_radiation_source 'sealed tube'
_diffrn_radiation_type MoK\a
_diffrn_radiation_wavelength 0.71073
_diffrn_reflns_av_R_equivalents 0.0358
_diffrn_reflns_av_sigmaI/netI 0.0710
_diffrn_reflns_limit_h_max 11
_diffrn_reflns_limit_h_min -6
_diffrn_reflns_limit_k_max 33
_diffrn_reflns_limit_k_min -32
_diffrn_reflns_limit_l_max 10
_diffrn_reflns_limit_l_min -12
_diffrn_reflns_number 13135
_diffrn_reflns_theta_full 26.00
_diffrn_reflns_theta_max 26.00
_diffrn_reflns_theta_min 2.11
_exptl_absorpt_coefficient_mu 1.041
_exptl_absorpt_correction_T_max 0.8110
_exptl_absorpt_correction_T_min 0.7882
_exptl_absorpt_correction_type multi-scan
_exptl_absorpt_process_details 'SADABS; Bruker, 2000'
_exptl_crystal_colour orange
_exptl_crystal_density_diffrn 1.400
_exptl_crystal_density_method 'not measured'
_exptl_crystal_description block
_exptl_crystal_F_000 1048
_exptl_crystal_size_max 0.24
_exptl_crystal_size_mid 0.23
_exptl_crystal_size_min 0.21
_refine_diff_density_max 0.389
_refine_diff_density_min -0.794
_refine_diff_density_rms 0.093
_refine_ls_abs_structure_details 'Flack H D (1983), Acta Cryst. A39, 876-881'
_refine_ls_abs_structure_Flack 0.028(17)
_refine_ls_extinction_method none
_refine_ls_goodness_of_fit_ref 1.098
_refine_ls_hydrogen_treatment constr
_refine_ls_matrix_type full
_refine_ls_number_parameters 586
_refine_ls_number_reflns 9249
_refine_ls_number_restraints 1
_refine_ls_restrained_S_all 1.098
_refine_ls_R_factor_all 0.0712
_refine_ls_R_factor_gt 0.0639
_refine_ls_shift/su_max 0.001
_refine_ls_shift/su_mean 0.000
_refine_ls_structure_factor_coef Fsqd
_refine_ls_weighting_details 'calc w=1/[\s^2^(Fo^2^)+(0.0874P)^2^] where P=(Fo^2^+2Fc^2^)/3'
_refine_ls_weighting_scheme calc
_refine_ls_wR_factor_gt 0.1427
_refine_ls_wR_factor_ref 0.1443
_reflns_number_gt 7945
_reflns_number_total 9249
_reflns_threshold_expression >2sigma(I)
_cod_data_source_file ic801049e_si_002_2.cif
_cod_data_source_block 280317b_0m
_cod_depositor_comments
;
The following automatic conversions were performed:
'_symmetry_cell_setting' value 'Monoclinic' changed to 'monoclinic'
according to '/home/saulius/struct/CIF-dictionaries/cif_core.dic'
dictionary named 'cif_core.dic' version 2.4.1 from 2010-06-29.

Automatic conversion script
Id: cif_fix_enum 1527 2010-12-29 10:47:43Z saulius 
;
_cod_original_sg_symbol_H-M 'P 1 21 1 '
_cod_database_code 4306130

loop_
_symmetry_equiv_pos_as_xyz
'x, y, z'
'-x, y+1/2, -z'

loop_
_atom_site_label
_atom_site_type_symbol
_atom_site_fract_x
_atom_site_fract_y
_atom_site_fract_z
_atom_site_U_iso_or_equiv
_atom_site_adp_type
_atom_site_occupancy
_atom_site_symmetry_multiplicity
_atom_site_calc_flag
_atom_site_refinement_flags
_atom_site_disorder_assembly
_atom_site_disorder_group
B1 B 0.5789(7) 0.1238(2) 0.9380(6) 0.0246(12) Uani 1 1 d . . .
B2 B -0.2131(7) 0.5022(2) 0.6849(6) 0.0233(12) Uani 1 1 d . . .
C1 C 0.6064(7) 0.2043(3) 1.0943(6) 0.0397(14) Uani 1 1 d . . .
H1 H 0.5925 0.1902 1.1756 0.048 Uiso 1 1 calc R . .
C2 C 0.6294(8) 0.2539(2) 1.0745(7) 0.0430(15) Uani 1 1 d . . .
H2 H 0.6365 0.2794 1.1384 0.052 Uiso 1 1 calc R . .
C3 C 0.6399(7) 0.2573(2) 0.9365(7) 0.0363(13) Uani 1 1 d . . .
H3 H 0.6536 0.2864 0.8913 0.044 Uiso 1 1 calc R . .
C4 C 0.3182(7) 0.0960(2) 0.7832(8) 0.0440(15) Uani 1 1 d . . .
H4 H 0.2848 0.0760 0.8457 0.053 Uiso 1 1 calc R . .
C5 C 0.2432(6) 0.1043(2) 0.6487(7) 0.0410(15) Uani 1 1 d . . .
H5 H 0.1508 0.0913 0.6024 0.049 Uiso 1 1 calc R . .
C6 C 0.3347(7) 0.1363(2) 0.5961(7) 0.0396(14) Uani 1 1 d . . .
H6 H 0.3126 0.1484 0.5061 0.048 Uiso 1 1 calc R . .
C7 C 0.8124(7) 0.0679(2) 0.9257(6) 0.0319(12) Uani 1 1 d . . .
H7 H 0.8056 0.0445 0.9925 0.038 Uiso 1 1 calc R . .
C8 C 0.9191(6) 0.0679(2) 0.8497(6) 0.0333(12) Uani 1 1 d . . .
H8 H 0.9970 0.0455 0.8536 0.040 Uiso 1 1 calc R . .
C9 C 0.8827(6) 0.1100(2) 0.7641(6) 0.0272(11) Uani 1 1 d . . .
H9 H 0.9352 0.1207 0.7002 0.033 Uiso 1 1 calc R . .
C10 C 0.5513(8) 0.0915(3) 1.0665(7) 0.0446(16) Uani 1 1 d . . .
H10A H 0.4669 0.1047 1.0962 0.067 Uiso 1 1 d R . .
H10B H 0.6391 0.0927 1.1419 0.067 Uiso 1 1 d R . .
H10C H 0.5312 0.0579 1.0370 0.067 Uiso 1 1 d R . .
C11 C 0.6418(7) 0.1650(2) 0.5141(6) 0.0358(13) Uani 1 1 d . . .
C12 C 0.8142(7) 0.2268(2) 0.6947(6) 0.0332(12) Uani 1 1 d . . .
C13 C 0.5117(6) 0.24075(19) 0.6070(6) 0.0261(11) Uani 1 1 d . . .
C14 C 0.3135(7) 0.3963(2) 0.6748(6) 0.0358(13) Uani 1 1 d . . .
H14 H 0.2123 0.4105 0.6499 0.043 Uiso 1 1 calc R . .
C15 C 0.4231(8) 0.4365(3) 0.7483(7) 0.0473(16) Uani 1 1 d . . .
H15A H 0.5253 0.4241 0.7659 0.057 Uiso 1 1 calc R . .
H15B H 0.4157 0.4652 0.6887 0.057 Uiso 1 1 calc R . .
C16 C 0.3882(9) 0.4514(3) 0.8836(7) 0.0516(18) Uani 1 1 d . . .
H16A H 0.4621 0.4753 0.9301 0.062 Uiso 1 1 calc R . .
H16B H 0.2901 0.4670 0.8649 0.062 Uiso 1 1 calc R . .
C17 C 0.3891(8) 0.4077(3) 0.9767(8) 0.0512(18) Uani 1 1 d . . .
H17A H 0.3615 0.4184 1.0602 0.061 Uiso 1 1 calc R . .
H17B H 0.4899 0.3940 1.0031 0.061 Uiso 1 1 calc R . .
C18 C 0.2808(9) 0.3678(3) 0.9065(7) 0.0472(16) Uani 1 1 d . . .
H18A H 0.1786 0.3801 0.8911 0.057 Uiso 1 1 calc R . .
H18B H 0.2901 0.3392 0.9669 0.057 Uiso 1 1 calc R . .
C19 C 0.3112(8) 0.3523(3) 0.7693(7) 0.0426(15) Uani 1 1 d . . .
H19 H 0.4114 0.3373 0.7892 0.051 Uiso 1 1 calc R . .
C20 C 0.2162(6) 0.2533(2) 0.2436(6) 0.0309(12) Uani 1 1 d . . .
H20 H 0.2981 0.2321 0.2939 0.037 Uiso 1 1 calc R . .
C21 C 0.1978(9) 0.2440(3) 0.0887(7) 0.0513(18) Uani 1 1 d . . .
H21A H 0.1206 0.2657 0.0361 0.062 Uiso 1 1 calc R . .
H21B H 0.2913 0.2515 0.0637 0.062 Uiso 1 1 calc R . .
C22 C 0.1548(9) 0.1906(3) 0.0528(8) 0.059(2) Uani 1 1 d . . .
H22A H 0.1403 0.1859 -0.0461 0.071 Uiso 1 1 calc R . .
H22B H 0.2364 0.1692 0.0992 0.071 Uiso 1 1 calc R . .
C23 C 0.0133(9) 0.1761(3) 0.0947(8) 0.059(2) Uani 1 1 d . . .
H23A H -0.0075 0.1414 0.0742 0.071 Uiso 1 1 calc R . .
H23B H -0.0706 0.1951 0.0414 0.071 Uiso 1 1 calc R . .
C24 C 0.0286(8) 0.1853(3) 0.2503(8) 0.0500(16) Uani 1 1 d . . .
H24A H -0.0663 0.1780 0.2731 0.060 Uiso 1 1 calc R . .
H24B H 0.1041 0.1632 0.3037 0.060 Uiso 1 1 calc R . .
C25 C 0.0734(7) 0.2389(2) 0.2892(7) 0.0375(13) Uani 1 1 d . . .
H25 H -0.0085 0.2604 0.2405 0.045 Uiso 1 1 calc R . .
C26 C -0.0554(7) 0.3867(2) 0.4196(6) 0.0301(12) Uani 1 1 d . . .
C27 C -0.3522(6) 0.3841(2) 0.3514(6) 0.0325(13) Uani 1 1 d . . .
C28 C -0.2071(7) 0.4575(2) 0.2481(6) 0.0315(12) Uani 1 1 d . . .
C29 C 0.0347(7) 0.5473(2) 0.6567(6) 0.0329(12) Uani 1 1 d . . .
H29 H 0.0449 0.5702 0.7280 0.040 Uiso 1 1 calc R . .
C30 C 0.1297(6) 0.5421(2) 0.5683(7) 0.0358(13) Uani 1 1 d . . .
H30 H 0.2149 0.5606 0.5669 0.043 Uiso 1 1 calc R . .
C31 C 0.0680(6) 0.5024(2) 0.4805(6) 0.0304(12) Uani 1 1 d . . .
H31 H 0.1078 0.4899 0.4098 0.036 Uiso 1 1 calc R . .
C32 C -0.4735(6) 0.53852(19) 0.5429(6) 0.0309(12) Uani 1 1 d . . .
H32 H -0.4937 0.5604 0.6084 0.037 Uiso 1 1 calc R . .
C33 C -0.5610(7) 0.5315(2) 0.4136(6) 0.0354(13) Uani 1 1 d . . .
H33 H -0.6493 0.5481 0.3723 0.042 Uiso 1 1 calc R . .
C34 C -0.4918(6) 0.4947(2) 0.3565(6) 0.0325(12) Uani 1 1 d . . .
H34 H -0.5283 0.4809 0.2692 0.039 Uiso 1 1 calc R . .
C35 C -0.1793(7) 0.4231(2) 0.8438(6) 0.0365(13) Uani 1 1 d . . .
H35 H -0.1736 0.4381 0.9289 0.044 Uiso 1 1 calc R . .
C36 C -0.1692(8) 0.3740(3) 0.8229(7) 0.0459(16) Uani 1 1 d . . .
H36 H -0.1541 0.3492 0.8896 0.055 Uiso 1 1 calc R . .
C37 C -0.1858(7) 0.3681(2) 0.6836(7) 0.0374(14) Uani 1 1 d . . .
H37 H -0.1860 0.3378 0.6392 0.045 Uiso 1 1 calc R . .
C38 C -0.2175(8) 0.5369(2) 0.8094(6) 0.0388(14) Uani 1 1 d . . .
H38A H -0.2180 0.5710 0.7824 0.058 Uiso 1 1 d R . .
H38B H -0.1304 0.5305 0.8828 0.058 Uiso 1 1 d R . .
H38C H -0.3066 0.5299 0.8407 0.058 Uiso 1 1 d R . .
Fe1 Fe 0.63731(8) 0.18795(2) 0.69634(7) 0.02155(16) Uani 1 1 d . . .
Fe2 Fe -0.20582(8) 0.43398(2) 0.43136(7) 0.02069(16) Uani 1 1 d . . .
N1 N 0.6071(5) 0.17946(17) 0.9768(4) 0.0275(9) Uani 1 1 d . . .
N2 N 0.6268(5) 0.21167(17) 0.8798(5) 0.0276(10) Uani 1 1 d . . .
N3 N 0.4485(5) 0.12159(16) 0.8103(5) 0.0288(10) Uani 1 1 d . . .
N4 N 0.4579(5) 0.14699(16) 0.6922(5) 0.0256(9) Uani 1 1 d . . .
N5 N 0.7200(5) 0.10614(16) 0.8895(4) 0.0254(9) Uani 1 1 d . . .
N6 N 0.7624(5) 0.13205(16) 0.7885(5) 0.0234(9) Uani 1 1 d . . .
N7 N 0.6404(7) 0.1497(2) 0.4084(5) 0.0394(12) Uani 1 1 d . . .
N8 N 0.9216(6) 0.24820(19) 0.6940(5) 0.0366(12) Uani 1 1 d . . .
N9 N 0.4238(6) 0.2701(2) 0.5607(6) 0.0366(11) Uani 1 1 d . . .
N10 N 0.3504(6) 0.3781(2) 0.5468(6) 0.0430(13) Uani 1 1 d . . .
H10D H 0.4497 0.3721 0.5621 0.052 Uiso 1 1 calc R . .
H10E H 0.3252 0.4009 0.4793 0.052 Uiso 1 1 calc R . .
N11 N 0.2049(7) 0.3155(2) 0.6948(5) 0.0416(12) Uani 1 1 d . . .
H11A H 0.1103 0.3241 0.6959 0.050 Uiso 1 1 calc R . .
H11B H 0.2246 0.2857 0.7352 0.050 Uiso 1 1 calc R . .
N12 N 0.2543(5) 0.30507(17) 0.2874(5) 0.0315(10) Uani 1 1 d . . .
H12A H 0.1929 0.3262 0.2304 0.038 Uiso 1 1 calc R . .
H12B H 0.3497 0.3118 0.2847 0.038 Uiso 1 1 calc R . .
N13 N 0.0975(6) 0.24819(19) 0.4388(5) 0.0366(11) Uani 1 1 d . . .
H13A H 0.1452 0.2223 0.4871 0.044 Uiso 1 1 calc R . .
H13B H 0.0085 0.2522 0.4609 0.044 Uiso 1 1 calc R . .
N14 N 0.0374(6) 0.35726(19) 0.4230(6) 0.0383(12) Uani 1 1 d . . .
N15 N -0.4384(7) 0.3553(2) 0.3066(7) 0.0505(15) Uani 1 1 d . . .
N16 N -0.2018(6) 0.4736(2) 0.1437(5) 0.0413(12) Uani 1 1 d . . .
N17 N -0.0746(5) 0.51340(17) 0.6208(4) 0.0239(9) Uani 1 1 d . . .
N18 N -0.0556(5) 0.48533(16) 0.5138(4) 0.0225(9) Uani 1 1 d . . .
N19 N -0.3512(5) 0.50833(16) 0.5613(4) 0.0234(9) Uani 1 1 d . . .
N20 N -0.3651(5) 0.48172(17) 0.4449(4) 0.0240(9) Uani 1 1 d . . .
N21 N -0.1987(5) 0.44678(17) 0.7222(5) 0.0299(10) Uani 1 1 d . . .
N22 N -0.2017(5) 0.41220(16) 0.6202(5) 0.0264(9) Uani 1 1 d . . .
Ni1 Ni 0.22837(7) 0.31267(2) 0.48801(7) 0.02672(16) Uani 1 1 d . . .

loop_
_atom_site_aniso_label
_atom_site_aniso_U_11
_atom_site_aniso_U_22
_atom_site_aniso_U_33
_atom_site_aniso_U_23
_atom_site_aniso_U_13
_atom_site_aniso_U_12
B1 0.027(3) 0.025(3) 0.022(3) -0.001(2) 0.006(2) -0.003(2)
B2 0.027(3) 0.014(3) 0.030(3) 0.002(2) 0.009(2) 0.003(2)
C1 0.036(3) 0.056(4) 0.030(3) -0.009(3) 0.013(2) 0.005(3)
C2 0.057(4) 0.037(3) 0.038(3) -0.021(3) 0.015(3) 0.004(3)
C3 0.039(3) 0.023(3) 0.044(3) -0.008(2) 0.005(3) 0.005(2)
C4 0.035(3) 0.039(3) 0.061(4) -0.008(3) 0.016(3) -0.010(3)
C5 0.022(3) 0.048(4) 0.052(4) -0.027(3) 0.008(3) -0.018(3)
C6 0.025(3) 0.047(4) 0.040(3) -0.009(3) -0.004(2) 0.003(3)
C7 0.040(3) 0.022(3) 0.028(3) 0.005(2) -0.003(2) 0.002(2)
C8 0.031(3) 0.034(3) 0.032(3) 0.003(2) 0.001(2) 0.012(2)
C9 0.024(3) 0.027(3) 0.030(3) 0.001(2) 0.005(2) -0.002(2)
C10 0.044(4) 0.044(4) 0.057(4) 0.009(3) 0.034(3) -0.005(3)
C11 0.042(3) 0.035(3) 0.030(3) 0.009(2) 0.008(3) 0.003(3)
C12 0.033(3) 0.029(3) 0.043(3) 0.002(2) 0.020(3) 0.003(2)
C13 0.030(3) 0.021(3) 0.027(3) 0.002(2) 0.007(2) -0.001(2)
C14 0.034(3) 0.028(3) 0.041(3) 0.005(2) -0.001(2) 0.001(2)
C15 0.048(4) 0.038(3) 0.049(3) 0.005(3) -0.002(3) -0.023(3)
C16 0.055(4) 0.045(4) 0.041(3) -0.020(3) -0.015(3) -0.018(3)
C17 0.045(4) 0.045(4) 0.052(4) -0.012(3) -0.011(3) -0.008(3)
C18 0.057(4) 0.051(4) 0.037(3) -0.016(3) 0.017(3) -0.015(3)
C19 0.040(4) 0.041(4) 0.043(4) -0.003(3) 0.003(3) -0.005(3)
C20 0.027(3) 0.028(3) 0.038(3) 0.000(2) 0.009(2) 0.009(2)
C21 0.050(4) 0.060(5) 0.042(4) -0.012(3) 0.009(3) -0.012(3)
C22 0.061(5) 0.060(5) 0.052(4) -0.019(4) 0.003(3) 0.011(4)
C23 0.062(5) 0.046(4) 0.057(4) -0.010(3) -0.011(4) -0.007(3)
C24 0.039(3) 0.045(4) 0.062(4) -0.005(4) 0.003(3) -0.006(3)
C25 0.028(3) 0.033(3) 0.048(3) -0.004(3) 0.003(2) -0.002(2)
C26 0.032(3) 0.024(3) 0.037(3) -0.001(2) 0.012(2) 0.005(2)
C27 0.025(3) 0.039(3) 0.032(3) -0.007(2) 0.005(2) -0.002(2)
C28 0.035(3) 0.031(3) 0.027(3) -0.006(2) 0.006(2) 0.000(2)
C29 0.038(3) 0.028(3) 0.028(3) -0.003(2) 0.000(2) -0.005(2)
C30 0.026(3) 0.032(3) 0.047(3) -0.005(3) 0.006(2) -0.011(2)
C31 0.020(3) 0.037(3) 0.036(3) -0.001(2) 0.011(2) 0.000(2)
C32 0.031(3) 0.023(3) 0.045(3) 0.005(2) 0.021(2) 0.003(2)
C33 0.030(3) 0.038(3) 0.041(3) 0.016(3) 0.015(2) 0.009(2)
C34 0.029(3) 0.038(3) 0.028(3) 0.010(2) 0.002(2) 0.004(2)
C35 0.041(3) 0.048(4) 0.022(3) 0.013(2) 0.011(2) 0.003(3)
C36 0.056(4) 0.045(4) 0.038(4) 0.010(3) 0.012(3) 0.003(3)
C37 0.039(3) 0.027(3) 0.045(4) 0.010(2) 0.009(3) 0.001(2)
C38 0.049(4) 0.042(3) 0.030(3) -0.011(3) 0.017(3) 0.002(3)
Fe1 0.0239(4) 0.0192(3) 0.0215(3) 0.0015(3) 0.0053(3) 0.0009(3)
Fe2 0.0211(3) 0.0204(3) 0.0208(3) -0.0021(3) 0.0055(3) 0.0010(3)
N1 0.027(2) 0.032(3) 0.025(2) -0.0013(18) 0.0077(17) 0.0020(18)
N2 0.031(2) 0.027(2) 0.026(2) 0.0021(18) 0.0089(18) -0.0006(18)
N3 0.028(2) 0.023(2) 0.036(3) 0.0004(18) 0.0089(19) -0.0031(19)
N4 0.019(2) 0.024(2) 0.029(2) 0.0022(18) -0.0023(17) 0.0030(17)
N5 0.028(2) 0.025(2) 0.022(2) 0.0061(17) 0.0034(17) 0.0030(18)
N6 0.020(2) 0.025(2) 0.023(2) -0.0018(17) 0.0011(16) 0.0012(16)
N7 0.053(3) 0.052(3) 0.022(3) 0.005(2) 0.027(2) 0.007(3)
N8 0.045(3) 0.035(3) 0.038(3) 0.002(2) 0.027(2) -0.008(2)
N9 0.035(3) 0.035(3) 0.040(3) 0.001(2) 0.008(2) 0.004(2)
N10 0.036(3) 0.036(3) 0.060(4) 0.004(3) 0.018(3) -0.005(2)
N11 0.056(3) 0.035(3) 0.036(3) -0.004(2) 0.015(2) -0.013(3)
N12 0.029(2) 0.024(2) 0.043(3) -0.006(2) 0.0106(19) -0.0008(18)
N13 0.047(3) 0.028(2) 0.040(3) 0.002(2) 0.019(2) -0.003(2)
N14 0.034(3) 0.031(3) 0.050(3) -0.013(2) 0.009(2) 0.005(2)
N15 0.042(3) 0.050(3) 0.059(4) -0.018(3) 0.011(3) -0.021(3)
N16 0.048(3) 0.049(3) 0.034(3) -0.004(2) 0.024(2) -0.010(3)
N17 0.023(2) 0.028(2) 0.020(2) 0.0014(17) 0.0028(16) 0.0003(17)
N18 0.023(2) 0.023(2) 0.021(2) -0.0032(16) 0.0051(16) 0.0027(17)
N19 0.023(2) 0.024(2) 0.024(2) -0.0053(16) 0.0076(17) 0.0011(17)
N20 0.022(2) 0.029(2) 0.019(2) -0.0001(17) 0.0022(16) 0.0056(17)
N21 0.036(2) 0.032(3) 0.023(2) 0.0023(18) 0.0085(18) -0.0003(19)
N22 0.033(2) 0.018(2) 0.028(2) -0.0016(17) 0.0075(18) 0.0053(18)
Ni1 0.0260(3) 0.0210(3) 0.0337(3) 0.0000(3) 0.0083(3) 0.0021(3)

loop_
_atom_type_symbol
_atom_type_description
_atom_type_scat_dispersion_real
_atom_type_scat_dispersion_imag
_atom_type_scat_source
C C 0.0033 0.0016 'International Tables Vol C Tables 4.2.6.8 and 6.1.1.4'
H H 0.0000 0.0000 'International Tables Vol C Tables 4.2.6.8 and 6.1.1.4'
B B 0.0013 0.0007 'International Tables Vol C Tables 4.2.6.8 and 6.1.1.4'
N N 0.0061 0.0033 'International Tables Vol C Tables 4.2.6.8 and 6.1.1.4'
Fe Fe 0.3463 0.8444 'International Tables Vol C Tables 4.2.6.8 and 6.1.1.4'
Ni Ni 0.3393 1.1124 'International Tables Vol C Tables 4.2.6.8 and 6.1.1.4'

loop_
_geom_angle_atom_site_label_1
_geom_angle_atom_site_label_2
_geom_angle_atom_site_label_3
_geom_angle
_geom_angle_site_symmetry_1
_geom_angle_site_symmetry_3
_geom_angle_publ_flag
N3 B1 N1 107.2(4) . . ?
N3 B1 N5 105.8(4) . . ?
N1 B1 N5 105.8(4) . . ?
N3 B1 C10 113.5(5) . . ?
N1 B1 C10 111.9(5) . . ?
N5 B1 C10 112.2(5) . . ?
N21 B2 N19 107.5(4) . . ?
N21 B2 C38 114.2(5) . . ?
N19 B2 C38 113.3(5) . . ?
N21 B2 N17 104.6(4) . . ?
N19 B2 N17 103.9(4) . . ?
C38 B2 N17 112.4(5) . . ?
N1 C1 C2 109.1(6) . . ?
N1 C1 H1 125.5 . . ?
C2 C1 H1 125.5 . . ?
C1 C2 C3 104.6(5) . . ?
C1 C2 H2 127.7 . . ?
C3 C2 H2 127.7 . . ?
N2 C3 C2 109.3(6) . . ?
N2 C3 H3 125.4 . . ?
C2 C3 H3 125.4 . . ?
N3 C4 C5 108.9(6) . . ?
N3 C4 H4 125.6 . . ?
C5 C4 H4 125.6 . . ?
C4 C5 C6 105.3(5) . . ?
C4 C5 H5 127.3 . . ?
C6 C5 H5 127.3 . . ?
N4 C6 C5 110.5(6) . . ?
N4 C6 H6 124.8 . . ?
C5 C6 H6 124.8 . . ?
N5 C7 C8 110.0(5) . . ?
N5 C7 H7 125.0 . . ?
C8 C7 H7 125.0 . . ?
C7 C8 C9 103.7(5) . . ?
C7 C8 H8 128.1 . . ?
C9 C8 H8 128.1 . . ?
N6 C9 C8 109.7(5) . . ?
N6 C9 H9 125.1 . . ?
C8 C9 H9 125.1 . . ?
B1 C10 H10A 109.6 . . ?
B1 C10 H10B 109.9 . . ?
H10A C10 H10B 109.5 . . ?
B1 C10 H10C 108.9 . . ?
H10A C10 H10C 109.5 . . ?
H10B C10 H10C 109.5 . . ?
N7 C11 Fe1 176.7(6) . . ?
N8 C12 Fe1 177.6(5) . . ?
N9 C13 Fe1 171.9(5) . . ?
N10 C14 C19 108.3(5) . . ?
N10 C14 C15 112.7(5) . . ?
C19 C14 C15 111.3(5) . . ?
N10 C14 H14 108.2 . . ?
C19 C14 H14 108.2 . . ?
C15 C14 H14 108.2 . . ?
C16 C15 C14 110.9(6) . . ?
C16 C15 H15A 109.4 . . ?
C14 C15 H15A 109.4 . . ?
C16 C15 H15B 109.4 . . ?
C14 C15 H15B 109.4 . . ?
H15A C15 H15B 108.0 . . ?
C17 C16 C15 111.7(6) . . ?
C17 C16 H16A 109.3 . . ?
C15 C16 H16A 109.3 . . ?
C17 C16 H16B 109.3 . . ?
C15 C16 H16B 109.3 . . ?
H16A C16 H16B 107.9 . . ?
C16 C17 C18 111.7(6) . . ?
C16 C17 H17A 109.3 . . ?
C18 C17 H17A 109.3 . . ?
C16 C17 H17B 109.3 . . ?
C18 C17 H17B 109.3 . . ?
H17A C17 H17B 107.9 . . ?
C17 C18 C19 111.7(6) . . ?
C17 C18 H18A 109.3 . . ?
C19 C18 H18A 109.3 . . ?
C17 C18 H18B 109.3 . . ?
C19 C18 H18B 109.3 . . ?
H18A C18 H18B 107.9 . . ?
N11 C19 C18 113.6(6) . . ?
N11 C19 C14 108.9(5) . . ?
C18 C19 C14 112.0(6) . . ?
N11 C19 H19 107.3 . . ?
C18 C19 H19 107.3 . . ?
C14 C19 H19 107.3 . . ?
N12 C20 C21 114.4(5) . . ?
N12 C20 C25 108.1(5) . . ?
C21 C20 C25 111.1(5) . . ?
N12 C20 H20 107.7 . . ?
C21 C20 H20 107.7 . . ?
C25 C20 H20 107.7 . . ?
C22 C21 C20 110.7(6) . . ?
C22 C21 H21A 109.5 . . ?
C20 C21 H21A 109.5 . . ?
C22 C21 H21B 109.5 . . ?
C20 C21 H21B 109.5 . . ?
H21A C21 H21B 108.1 . . ?
C23 C22 C21 112.0(6) . . ?
C23 C22 H22A 109.2 . . ?
C21 C22 H22A 109.2 . . ?
C23 C22 H22B 109.2 . . ?
C21 C22 H22B 109.2 . . ?
H22A C22 H22B 107.9 . . ?
C22 C23 C24 111.1(6) . . ?
C22 C23 H23A 109.4 . . ?
C24 C23 H23A 109.4 . . ?
C22 C23 H23B 109.4 . . ?
C24 C23 H23B 109.4 . . ?
H23A C23 H23B 108.0 . . ?
C25 C24 C23 111.1(6) . . ?
C25 C24 H24A 109.4 . . ?
C23 C24 H24A 109.4 . . ?
C25 C24 H24B 109.4 . . ?
C23 C24 H24B 109.4 . . ?
H24A C24 H24B 108.0 . . ?
N13 C25 C24 112.5(6) . . ?
N13 C25 C20 108.9(5) . . ?
C24 C25 C20 111.2(6) . . ?
N13 C25 H25 108.0 . . ?
C24 C25 H25 108.0 . . ?
C20 C25 H25 108.0 . . ?
N14 C26 Fe2 174.8(6) . . ?
N15 C27 Fe2 178.8(6) . . ?
N16 C28 Fe2 175.8(5) . . ?
N17 C29 C30 107.7(5) . . ?
N17 C29 H29 126.2 . . ?
C30 C29 H29 126.2 . . ?
C29 C30 C31 104.6(5) . . ?
C29 C30 H30 127.7 . . ?
C31 C30 H30 127.7 . . ?
N18 C31 C30 110.2(5) . . ?
N18 C31 H31 124.9 . . ?
C30 C31 H31 124.9 . . ?
C33 C32 N19 108.9(5) . . ?
C33 C32 H32 125.6 . . ?
N19 C32 H32 125.6 . . ?
C32 C33 C34 105.5(5) . . ?
C32 C33 H33 127.3 . . ?
C34 C33 H33 127.3 . . ?
N20 C34 C33 109.5(5) . . ?
N20 C34 H34 125.2 . . ?
C33 C34 H34 125.2 . . ?
N21 C35 C36 109.2(6) . . ?
N21 C35 H35 125.4 . . ?
C36 C35 H35 125.4 . . ?
C35 C36 C37 106.0(6) . . ?
C35 C36 H36 127.0 . . ?
C37 C36 H36 127.0 . . ?
N22 C37 C36 110.3(6) . . ?
N22 C37 H37 124.8 . . ?
C36 C37 H37 124.8 . . ?
B2 C38 H38A 110.7 . . ?
B2 C38 H38B 108.7 . . ?
H38A C38 H38B 109.5 . . ?
B2 C38 H38C 109.0 . . ?
H38A C38 H38C 109.5 . . ?
H38B C38 H38C 109.5 . . ?
C13 Fe1 C11 87.1(2) . . ?
C13 Fe1 C12 90.2(2) . . ?
C11 Fe1 C12 87.7(3) . . ?
C13 Fe1 N2 91.8(2) . . ?
C11 Fe1 N2 178.4(2) . . ?
C12 Fe1 N2 93.4(2) . . ?
C13 Fe1 N4 90.2(2) . . ?
C11 Fe1 N4 90.3(2) . . ?
C12 Fe1 N4 177.9(2) . . ?
N2 Fe1 N4 88.62(19) . . ?
C13 Fe1 N6 178.4(2) . . ?
C11 Fe1 N6 92.8(2) . . ?
C12 Fe1 N6 91.4(2) . . ?
N2 Fe1 N6 88.32(19) . . ?
N4 Fe1 N6 88.17(18) . . ?
C13 Fe1 Fe2 17.47(17) . . ?
C11 Fe1 Fe2 98.93(19) . . ?
C12 Fe1 Fe2 103.40(17) . . ?
N2 Fe1 Fe2 79.72(14) . . ?
N4 Fe1 Fe2 77.42(12) . . ?
N6 Fe1 Fe2 161.39(14) . . ?
C26 Fe2 C28 90.2(3) . . ?
C26 Fe2 C27 87.0(2) . . ?
C28 Fe2 C27 89.7(3) . . ?
C26 Fe2 N22 90.6(2) . . ?
C28 Fe2 N22 178.1(2) . . ?
C27 Fe2 N22 92.1(2) . . ?
C26 Fe2 N20 178.6(2) . . ?
C28 Fe2 N20 90.7(2) . . ?
C27 Fe2 N20 91.9(2) . . ?
N22 Fe2 N20 88.57(18) . . ?
C26 Fe2 N18 93.1(2) . . ?
C28 Fe2 N18 90.4(2) . . ?
C27 Fe2 N18 179.9(2) . . ?
N22 Fe2 N18 87.81(19) . . ?
N20 Fe2 N18 88.01(18) . . ?
C26 Fe2 Fe1 18.20(18) . . ?
C28 Fe2 Fe1 107.20(18) . . ?
C27 Fe2 Fe1 93.46(18) . . ?
N22 Fe2 Fe1 73.34(13) . . ?
N20 Fe2 Fe1 161.31(12) . . ?
N18 Fe2 Fe1 86.64(12) . . ?
N2 N1 C1 109.3(5) . . ?
N2 N1 B1 119.3(4) . . ?
C1 N1 B1 131.3(5) . . ?
N1 N2 C3 107.7(5) . . ?
N1 N2 Fe1 120.2(3) . . ?
C3 N2 Fe1 132.0(4) . . ?
C4 N3 N4 108.5(5) . . ?
C4 N3 B1 131.8(5) . . ?
N4 N3 B1 119.6(4) . . ?
C6 N4 N3 106.8(5) . . ?
C6 N4 Fe1 134.3(4) . . ?
N3 N4 Fe1 118.9(3) . . ?
C7 N5 N6 109.0(5) . . ?
C7 N5 B1 132.5(5) . . ?
N6 N5 B1 118.5(4) . . ?
C9 N6 N5 107.6(4) . . ?
C9 N6 Fe1 132.2(4) . . ?
N5 N6 Fe1 120.0(3) . . ?
C13 N9 Ni1 167.1(5) . . ?
C14 N10 Ni1 107.7(4) . . ?
C14 N10 H10D 110.2 . . ?
Ni1 N10 H10D 110.2 . . ?
C14 N10 H10E 110.2 . . ?
Ni1 N10 H10E 110.2 . . ?
H10D N10 H10E 108.5 . . ?
C19 N11 Ni1 107.8(4) . . ?
C19 N11 H11A 110.1 . . ?
Ni1 N11 H11A 110.1 . . ?
C19 N11 H11B 110.1 . . ?
Ni1 N11 H11B 110.1 . . ?
H11A N11 H11B 108.5 . . ?
C20 N12 Ni1 107.6(4) . . ?
C20 N12 H12A 110.2 . . ?
Ni1 N12 H12A 110.2 . . ?
C20 N12 H12B 110.2 . . ?
Ni1 N12 H12B 110.2 . . ?
H12A N12 H12B 108.5 . . ?
C25 N13 Ni1 108.4(4) . . ?
C25 N13 H13A 110.0 . . ?
Ni1 N13 H13A 110.0 . . ?
C25 N13 H13B 110.0 . . ?
Ni1 N13 H13B 110.0 . . ?
H13A N13 H13B 108.4 . . ?
C26 N14 Ni1 163.0(5) . . ?
C29 N17 N18 111.3(4) . . ?
C29 N17 B2 130.1(5) . . ?
N18 N17 B2 118.6(4) . . ?
C31 N18 N17 106.2(4) . . ?
C31 N18 Fe2 133.0(4) . . ?
N17 N18 Fe2 120.6(3) . . ?
N20 N19 C32 107.5(4) . . ?
N20 N19 B2 121.3(4) . . ?
C32 N19 B2 131.3(4) . . ?
C34 N20 N19 108.6(4) . . ?
C34 N20 Fe2 132.1(4) . . ?
N19 N20 Fe2 119.3(3) . . ?
C35 N21 N22 108.4(5) . . ?
C35 N21 B2 131.7(5) . . ?
N22 N21 B2 119.9(4) . . ?
C37 N22 N21 106.1(5) . . ?
C37 N22 Fe2 133.9(4) . . ?
N21 N22 Fe2 119.7(3) . . ?
N12 Ni1 N14 92.3(2) . . ?
N12 Ni1 N10 100.1(2) . . ?
N14 Ni1 N10 87.2(2) . . ?
N12 Ni1 N9 89.6(2) . . ?
N14 Ni1 N9 177.4(2) . . ?
N10 Ni1 N9 90.7(2) . . ?
N12 Ni1 N13 83.39(19) . . ?
N14 Ni1 N13 91.0(2) . . ?
N10 Ni1 N13 176.1(2) . . ?
N9 Ni1 N13 91.0(2) . . ?
N12 Ni1 N11 176.3(2) . . ?
N14 Ni1 N11 90.4(2) . . ?
N10 Ni1 N11 82.5(2) . . ?
N9 Ni1 N11 87.8(2) . . ?
N13 Ni1 N11 94.1(2) . . ?

loop_
_geom_bond_atom_site_label_1
_geom_bond_atom_site_label_2
_geom_bond_distance
_geom_bond_site_symmetry_2
_geom_bond_publ_flag
B1 N3 1.523(7) . ?
B1 N1 1.559(7) . ?
B1 N5 1.559(8) . ?
B1 C10 1.617(8) . ?
B2 N21 1.542(7) . ?
B2 N19 1.548(7) . ?
B2 C38 1.561(8) . ?
B2 N17 1.580(7) . ?
C1 N1 1.350(7) . ?
C1 C2 1.378(10) . ?
C1 H1 0.9300 . ?
C2 C3 1.403(9) . ?
C2 H2 0.9300 . ?
C3 N2 1.349(7) . ?
C3 H3 0.9300 . ?
C4 N3 1.350(8) . ?
C4 C5 1.369(10) . ?
C4 H4 0.9300 . ?
C5 C6 1.391(10) . ?
C5 H5 0.9300 . ?
C6 N4 1.325(7) . ?
C6 H6 0.9300 . ?
C7 N5 1.331(7) . ?
C7 C8 1.372(9) . ?
C7 H7 0.9300 . ?
C8 C9 1.413(8) . ?
C8 H8 0.9300 . ?
C9 N6 1.326(7) . ?
C9 H9 0.9300 . ?
C10 H10A 0.9600 . ?
C10 H10B 0.9600 . ?
C10 H10C 0.9601 . ?
C11 N7 1.128(8) . ?
C11 Fe1 1.927(6) . ?
C12 N8 1.143(8) . ?
C12 Fe1 1.934(6) . ?
C13 N9 1.146(7) . ?
C13 Fe1 1.914(5) . ?
C14 N10 1.478(9) . ?
C14 C19 1.519(9) . ?
C14 C15 1.540(8) . ?
C14 H14 0.9800 . ?
C15 C16 1.512(11) . ?
C15 H15A 0.9700 . ?
C15 H15B 0.9700 . ?
C16 C17 1.501(10) . ?
C16 H16A 0.9700 . ?
C16 H16B 0.9700 . ?
C17 C18 1.516(9) . ?
C17 H17A 0.9700 . ?
C17 H17B 0.9700 . ?
C18 C19 1.517(9) . ?
C18 H18A 0.9700 . ?
C18 H18B 0.9700 . ?
C19 N11 1.463(8) . ?
C19 H19 0.9800 . ?
C20 N12 1.482(7) . ?
C20 C21 1.531(9) . ?
C20 C25 1.535(8) . ?
C20 H20 0.9800 . ?
C21 C22 1.516(11) . ?
C21 H21A 0.9700 . ?
C21 H21B 0.9700 . ?
C22 C23 1.506(12) . ?
C22 H22A 0.9700 . ?
C22 H22B 0.9700 . ?
C23 C24 1.542(11) . ?
C23 H23A 0.9700 . ?
C23 H23B 0.9700 . ?
C24 C25 1.531(9) . ?
C24 H24A 0.9700 . ?
C24 H24B 0.9700 . ?
C25 N13 1.474(8) . ?
C25 H25 0.9800 . ?
C26 N14 1.160(7) . ?
C26 Fe2 1.903(6) . ?
C27 N15 1.123(8) . ?
C27 Fe2 1.933(6) . ?
C28 N16 1.139(8) . ?
C28 Fe2 1.929(6) . ?
C29 N17 1.342(7) . ?
C29 C30 1.386(9) . ?
C29 H29 0.9300 . ?
C30 C31 1.414(8) . ?
C30 H30 0.9300 . ?
C31 N18 1.336(7) . ?
C31 H31 0.9300 . ?
C32 C33 1.357(9) . ?
C32 N19 1.363(7) . ?
C32 H32 0.9300 . ?
C33 C34 1.375(9) . ?
C33 H33 0.9300 . ?
C34 N20 1.324(7) . ?
C34 H34 0.9300 . ?
C35 N21 1.344(7) . ?
C35 C36 1.350(10) . ?
C35 H35 0.9300 . ?
C36 C37 1.368(10) . ?
C36 H36 0.9300 . ?
C37 N22 1.340(7) . ?
C37 H37 0.9300 . ?
C38 H38A 0.9602 . ?
C38 H38B 0.9600 . ?
C38 H38C 0.9600 . ?
Fe1 N2 1.960(5) . ?
Fe1 N4 1.974(5) . ?
Fe1 N6 1.984(4) . ?
Fe1 Ni1 5.0969(10) . ?
Fe1 Fe2 10.0545(11) . ?
Fe2 N22 1.962(5) . ?
Fe2 N20 1.977(4) . ?
Fe2 N18 1.988(4) . ?
Fe2 Ni1 5.0817(10) . ?
N1 N2 1.344(6) . ?
N3 N4 1.382(7) . ?
N5 N6 1.357(6) . ?
N9 Ni1 2.105(5) . ?
N10 Ni1 2.099(5) . ?
N10 H10D 0.9000 . ?
N10 H10E 0.9000 . ?
N11 Ni1 2.122(5) . ?
N11 H11A 0.9000 . ?
N11 H11B 0.9000 . ?
N12 Ni1 2.077(5) . ?
N12 H12A 0.9000 . ?
N12 H12B 0.9000 . ?
N13 Ni1 2.106(5) . ?
N13 H13A 0.9000 . ?
N13 H13B 0.9000 . ?
N14 Ni1 2.095(5) . ?
N17 N18 1.353(6) . ?
N19 N20 1.343(6) . ?
N21 N22 1.375(6) . ?
